data_7034266
loop_
_publ_author_name
'M\;aczka, Miros\/law'
'Bondzior, Bartosz'
'Dere\'n, Przemys\/law'
'Sieradzki, Adam'
'Trzmiel, Justyna'
'Pietraszko, Adam'
'Hanuza, J.'

_publ_section_title
;
 Synthesis and characterization of [(CH3)2NH2][Na0.5Cr0.5(HCOO)3]: a rare
 example of luminescent metal-organic frameworks based on Cr(iii) ions.
;
_journal_issue 15
_journal_name_full 'Dalton transactions (Cambridge, England : 2003)'
_journal_page_first 6871
_journal_page_last 6879
_journal_paper_doi 10.1039/c5dt00060b
_journal_volume 44
_journal_year 2015
_chemical_formula_sum 'C5 H11 Cr0.5 N Na0.5 O6'
_chemical_formula_weight 218.64
_chemical_name_systematic
; 
 ? 
;
_space_group_IT_number 148
_symmetry_cell_setting hexagonal
_symmetry_space_group_name_Hall '-R 3'
_symmetry_space_group_name_H-M 'R -3 :H'
_atom_sites_solution_hydrogens geom
_atom_sites_solution_primary direct
_atom_sites_solution_secondary difmap
_audit_creation_method SHELXL-97
_audit_update_record
;
2015-01-07 deposited with the CCDC.
2015-03-03 downloaded from the CCDC.
;
_cell_angle_alpha 90.00
_cell_angle_beta 90.00
_cell_angle_gamma 120.00
_cell_formula_units_Z 6
_cell_length_a 8.3280(12)
_cell_length_b 8.3280(12)
_cell_length_c 23.012(5)
_cell_measurement_reflns_used 5573
_cell_measurement_temperature 302(2)
_cell_measurement_theta_max 58.86
_cell_measurement_theta_min 3.5
_cell_volume 1382.2(4)
_computing_cell_refinement 'CRYSALIS V.171.33.42'
_computing_data_collection 'CRYSALIS V.171.33.42'
_computing_data_reduction 'CRYSALIS V.171.33.42'
_computing_molecular_graphics 'DIAAMOND 3.2'
_computing_structure_refinement 'SHELXL-97 (Sheldrick, 1997)'
_computing_structure_solution 'SHELXS-97 (Sheldrick, 1990)'
_diffrn_ambient_temperature 302(2)
_diffrn_measured_fraction_theta_full 0.971
_diffrn_measured_fraction_theta_max 0.971
_diffrn_measurement_device_type Xcalibur
_diffrn_measurement_method CCD
_diffrn_radiation_monochromator graphite
_diffrn_radiation_source 'fine-focus sealed tube'
_diffrn_radiation_type MoK\a
_diffrn_radiation_wavelength 0.71073
_diffrn_reflns_av_R_equivalents 0.0292
_diffrn_reflns_av_sigmaI/netI 0.0296
_diffrn_reflns_limit_h_max 11
_diffrn_reflns_limit_h_min -11
_diffrn_reflns_limit_k_max 10
_diffrn_reflns_limit_k_min -11
_diffrn_reflns_limit_l_max 28
_diffrn_reflns_limit_l_min -31
_diffrn_reflns_number 5573
_diffrn_reflns_theta_full 29.43
_diffrn_reflns_theta_max 29.43
_diffrn_reflns_theta_min 2.96
_exptl_absorpt_coefficient_mu 0.706
_exptl_absorpt_correction_T_max 1.0697
_exptl_absorpt_correction_T_min 0.9441
_exptl_absorpt_correction_type analytical
_exptl_absorpt_process_details 'CRYSALIS V.171.33.42'
_exptl_crystal_colour DARK
_exptl_crystal_density_diffrn 1.576
_exptl_crystal_density_method 'not measured'
_exptl_crystal_description CUBIC
_exptl_crystal_F_000 681
_exptl_crystal_size_max 0.26
_exptl_crystal_size_mid 0.26
_exptl_crystal_size_min 0.24
_refine_diff_density_max 0.455
_refine_diff_density_min -0.538
_refine_diff_density_rms 0.065
_refine_ls_extinction_method none
_refine_ls_goodness_of_fit_ref 1.091
_refine_ls_hydrogen_treatment mixed
_refine_ls_matrix_type full
_refine_ls_number_parameters 47
_refine_ls_number_reflns 834
_refine_ls_number_restraints 0
_refine_ls_restrained_S_all 1.091
_refine_ls_R_factor_all 0.0503
_refine_ls_R_factor_gt 0.0372
_refine_ls_shift/su_max 0.000
_refine_ls_shift/su_mean 0.000
_refine_ls_structure_factor_coef Fsqd
_refine_ls_weighting_details 'calc w=1/[\s^2^(Fo^2^)+(0.0500P)^2^+1.2500P] where P=(Fo^2^+2Fc^2^)/3'
_refine_ls_weighting_scheme calc
_refine_ls_wR_factor_gt 0.0974
_refine_ls_wR_factor_ref 0.1005
_reflns_number_gt 667
_reflns_number_total 834
_reflns_threshold_expression >2sigma(I)
_cod_data_source_file c5dt00060b2.cif
_cod_data_source_block r-3p
_cod_depositor_comments
;
The following automatic conversions were performed:

'_symmetry_cell_setting' value 'HEXAGONAL' changed to 'hexagonal'
according to
/usr/data/users/saulius/crontab/automatic-downloads/rss-feeds/RSC/lib/dictionaries/cif_core.dic
dictionary named 'cif_core.dic' version 2.4.2 from 2011-04-26.

'_exptl_absorpt_correction_type' value 'ANALYTICAL' changed to
'analytical' according to
/usr/data/users/saulius/crontab/automatic-downloads/rss-feeds/RSC/lib/dictionaries/cif_core.dic
dictionary named 'cif_core.dic' version 2.4.2 from 2011-04-26.

Automatic conversion script
Id: cif_fix_values 3086 2015-02-26 13:12:21Z robertas 

 Adding full bibliography for 7034266--7034267.cif.
;
_cod_original_sg_symbol_H-M 'R -3'
_cod_original_formula_sum 'C5 H11 Cr0.50 N Na0.50 O6'
_cod_database_code 7034266

loop_
_symmetry_equiv_pos_as_xyz
'x, y, z'
'-y, x-y, z'
'-x+y, -x, z'
'x+2/3, y+1/3, z+1/3'
'-y+2/3, x-y+1/3, z+1/3'
'-x+y+2/3, -x+1/3, z+1/3'
'x+1/3, y+2/3, z+2/3'
'-y+1/3, x-y+2/3, z+2/3'
'-x+y+1/3, -x+2/3, z+2/3'
'-x, -y, -z'
'y, -x+y, -z'
'x-y, x, -z'
'-x+2/3, -y+1/3, -z+1/3'
'y+2/3, -x+y+1/3, -z+1/3'
'x-y+2/3, x+1/3, -z+1/3'
'-x+1/3, -y+2/3, -z+2/3'
'y+1/3, -x+y+2/3, -z+2/3'
'x-y+1/3, x+2/3, -z+2/3'

loop_
_atom_site_label
_atom_site_type_symbol
_atom_site_fract_x
_atom_site_fract_y
_atom_site_fract_z
_atom_site_U_iso_or_equiv
_atom_site_adp_type
_atom_site_occupancy
_atom_site_symmetry_multiplicity
_atom_site_calc_flag
_atom_site_refinement_flags
Cr1 Cr 0.3333 0.6667 0.6667 0.02332(11) Uani 1 6 d S
Na1 Na 0.6667 0.3333 0.8333 0.0279(3) Uani 1 6 d S
O1 O 0.89891(14) 0.57206(16) 0.77175(5) 0.0564(3) Uani 1 1 d .
C1 C 0.3333 0.6667 0.47626(16) 0.0948(15) Uani 1 3 d S
C2 C 0.3333 0.6667 0.37136(13) 0.0545(8) Uani 1 3 d S
N1 N 0.2526(5) 0.5925(5) 0.42687(17) 0.0443(10) Uani 0.33 1 d P
O2 O 0.14740(12) 0.68461(12) 0.71566(4) 0.0335(2) Uani 1 1 d .
C0 C 1.01046(17) 0.55406(19) 0.74122(6) 0.0348(3) Uani 1 1 d .
H0 H 1.0115 0.4423 0.7628 0.050 Uiso 1 1 d .
H1A H 0.2524 0.5921 0.5090 0.050 Uiso 0.33 1 d P
H1B H 0.3614 0.7865 0.4805 0.050 Uiso 0.33 1 d P
H1C H 0.4472 0.6587 0.4827 0.050 Uiso 0.33 1 d P
H2A H 0.2509 0.5906 0.3405 0.050 Uiso 0.33 1 d P
H2B H 0.4503 0.6795 0.3655 0.050 Uiso 0.33 1 d P
H2C H 0.3434 0.7875 0.3676 0.050 Uiso 0.33 1 d P
H1D H 0.1418 0.5723 0.4279 0.050 Uiso 0.33 1 d P
H1E H 0.2421 0.4730 0.4261 0.050 Uiso 0.33 1 d P

loop_
_atom_site_aniso_label
_atom_site_aniso_U_11
_atom_site_aniso_U_22
_atom_site_aniso_U_33
_atom_site_aniso_U_23
_atom_site_aniso_U_13
_atom_site_aniso_U_12
Cr1 0.02338(14) 0.02338(14) 0.0232(2) 0.000 0.000 0.01169(7)
Na1 0.0290(3) 0.0290(3) 0.0256(5) 0.000 0.000 0.01449(17)
O1 0.0532(5) 0.0560(6) 0.0606(6) 0.0137(5) 0.0291(5) 0.0277(4)
C1 0.121(2) 0.121(2) 0.0429(17) 0.000 0.000 0.0604(11)
C2 0.0601(11) 0.0601(11) 0.0433(14) 0.000 0.000 0.0300(5)
N1 0.0346(14) 0.0378(16) 0.063(2) 0.0057(16) 0.0017(16) 0.0197(11)
O2 0.0332(4) 0.0317(4) 0.0353(5) 0.0022(3) 0.0079(4) 0.0159(3)
C0 0.0322(5) 0.0373(5) 0.0350(6) 0.0039(5) 0.0039(5) 0.0175(4)

loop_
_atom_type_symbol
_atom_type_description
_atom_type_scat_dispersion_real
_atom_type_scat_dispersion_imag
_atom_type_scat_source
C C 0.0033 0.0016 'International Tables Vol C Tables 4.2.6.8 and 6.1.1.4'
H H 0.0000 0.0000 'International Tables Vol C Tables 4.2.6.8 and 6.1.1.4'
N N 0.0061 0.0033 'International Tables Vol C Tables 4.2.6.8 and 6.1.1.4'
O O 0.0106 0.0060 'International Tables Vol C Tables 4.2.6.8 and 6.1.1.4'
Cr Cr 0.3209 0.6236 'International Tables Vol C Tables 4.2.6.8 and 6.1.1.4'
Na Na 0.0362 0.0249 'International Tables Vol C Tables 4.2.6.8 and 6.1.1.4'

loop_
_geom_angle_atom_site_label_1
_geom_angle_atom_site_label_2
_geom_angle_atom_site_label_3
_geom_angle
_geom_angle_site_symmetry_1
_geom_angle_site_symmetry_3
O2 Cr1 O2 90.80(4) 13_566 14_456
O2 Cr1 O2 180.0 13_566 .
O2 Cr1 O2 89.20(4) 14_456 .
O2 Cr1 O2 89.20(4) 13_566 3_565
O2 Cr1 O2 89.20(4) 14_456 3_565
O2 Cr1 O2 90.80(4) . 3_565
O2 Cr1 O2 89.20(4) 13_566 2_665
O2 Cr1 O2 180.00(5) 14_456 2_665
O2 Cr1 O2 90.80(4) . 2_665
O2 Cr1 O2 90.80(4) 3_565 2_665
O2 Cr1 O2 90.80(4) 13_566 15_556
O2 Cr1 O2 90.80(4) 14_456 15_556
O2 Cr1 O2 89.20(4) . 15_556
O2 Cr1 O2 180.0 3_565 15_556
O2 Cr1 O2 89.20(4) 2_665 15_556
O2 Cr1 C0 20.10(4) 13_566 13_666
O2 Cr1 C0 74.20(4) 14_456 13_666
O2 Cr1 C0 159.90(4) . 13_666
O2 Cr1 C0 77.97(4) 3_565 13_666
O2 Cr1 C0 105.81(4) 2_665 13_666
O2 Cr1 C0 102.03(4) 15_556 13_666
O2 Cr1 C0 74.20(4) 13_566 15_446
O2 Cr1 C0 102.03(4) 14_456 15_446
O2 Cr1 C0 105.80(4) . 15_446
O2 Cr1 C0 159.90(4) 3_565 15_446
O2 Cr1 C0 77.97(4) 2_665 15_446
O2 Cr1 C0 20.10(4) 15_556 15_446
C0 Cr1 C0 89.00(4) 13_666 15_446
O2 Cr1 C0 105.80(4) 13_566 3_675
O2 Cr1 C0 77.97(4) 14_456 3_675
O2 Cr1 C0 74.19(4) . 3_675
O2 Cr1 C0 20.10(4) 3_565 3_675
O2 Cr1 C0 102.03(4) 2_665 3_675
O2 Cr1 C0 159.90(4) 15_556 3_675
C0 Cr1 C0 91.00(4) 13_666 3_675
C0 Cr1 C0 180.00(4) 15_446 3_675
O2 Cr1 C0 159.90(4) 13_566 1_455
O2 Cr1 C0 105.80(4) 14_456 1_455
O2 Cr1 C0 20.10(4) . 1_455
O2 Cr1 C0 102.03(4) 3_565 1_455
O2 Cr1 C0 74.19(4) 2_665 1_455
O2 Cr1 C0 77.98(4) 15_556 1_455
C0 Cr1 C0 180.0 13_666 1_455
C0 Cr1 C0 91.00(4) 15_446 1_455
C0 Cr1 C0 89.00(4) 3_675 1_455
O2 Cr1 C0 102.03(4) 13_566 14_466
O2 Cr1 C0 20.10(4) 14_456 14_466
O2 Cr1 C0 77.97(4) . 14_466
O2 Cr1 C0 105.80(4) 3_565 14_466
O2 Cr1 C0 159.90(4) 2_665 14_466
O2 Cr1 C0 74.20(4) 15_556 14_466
C0 Cr1 C0 89.00(4) 13_666 14_466
C0 Cr1 C0 89.00(4) 15_446 14_466
C0 Cr1 C0 91.00(4) 3_675 14_466
C0 Cr1 C0 91.00(4) 1_455 14_466
O2 Cr1 C0 77.97(4) 13_566 2_655
O2 Cr1 C0 159.90(4) 14_456 2_655
O2 Cr1 C0 102.03(4) . 2_655
O2 Cr1 C0 74.19(4) 3_565 2_655
O2 Cr1 C0 20.10(4) 2_665 2_655
O2 Cr1 C0 105.81(4) 15_556 2_655
C0 Cr1 C0 91.00(4) 13_666 2_655
C0 Cr1 C0 91.00(4) 15_446 2_655
C0 Cr1 C0 89.00(4) 3_675 2_655
C0 Cr1 C0 89.00(4) 1_455 2_655
C0 Cr1 C0 180.00(5) 14_466 2_655
O1 Na1 O1 89.18(4) 18_546 16_656
O1 Na1 O1 89.17(4) 18_546 17_556
O1 Na1 O1 89.17(4) 16_656 17_556
O1 Na1 O1 179.999(1) 18_546 3_665
O1 Na1 O1 90.83(4) 16_656 3_665
O1 Na1 O1 90.83(4) 17_556 3_665
O1 Na1 O1 90.83(4) 18_546 .
O1 Na1 O1 179.999(1) 16_656 .
O1 Na1 O1 90.83(4) 17_556 .
O1 Na1 O1 89.17(4) 3_665 .
O1 Na1 O1 90.83(4) 18_546 2_655
O1 Na1 O1 90.83(4) 16_656 2_655
O1 Na1 O1 180.00(7) 17_556 2_655
O1 Na1 O1 89.17(4) 3_665 2_655
O1 Na1 O1 89.17(4) . 2_655
C0 O1 Na1 125.13(10) . .
N1 C1 N1 50.7(3) . 3_565
N1 C1 N1 50.7(3) . 2_665
N1 C1 N1 50.7(3) 3_565 2_665
N1 C1 H1A 109.6 . .
N1 C1 H1A 145.1 3_565 .
N1 C1 H1A 145.0 2_665 .
N1 C1 H1B 113.6 . .
N1 C1 H1B 66.8 3_565 .
N1 C1 H1B 105.7 2_665 .
H1A C1 H1B 109.1 . .
N1 C1 H1C 112.3 . .
N1 C1 H1C 111.6 3_565 .
N1 C1 H1C 68.9 2_665 .
H1A C1 H1C 102.5 . .
H1B C1 H1C 109.1 . .
N1 C2 N1 46.1(2) 3_565 .
N1 C2 N1 46.1(2) 3_565 2_665
N1 C2 N1 46.1(2) . 2_665
N1 C2 H2A 143.9 3_565 .
N1 C2 H2A 110.2 . .
N1 C2 H2A 143.7 2_665 .
N1 C2 H2B 106.4 3_565 .
N1 C2 H2B 114.6 . .
N1 C2 H2B 71.9 2_665 .
H2A C2 H2B 109.0 . .
N1 C2 H2C 68.2 3_565 .
N1 C2 H2C 107.7 . .
N1 C2 H2C 107.7 2_665 .
H2A C2 H2C 106.1 . .
H2B C2 H2C 108.9 . .
N1 N1 N1 60.000(3) 3_565 2_665
N1 N1 C1 64.63(14) 3_565 .
N1 N1 C1 64.63(14) 2_665 .
N1 N1 C2 66.97(12) 3_565 .
N1 N1 C2 66.97(12) 2_665 .
C1 N1 C2 123.5(3) . .
N1 N1 H1D 104.0 3_565 .
N1 N1 H1D 163.9 2_665 .
C1 N1 H1D 108.6 . .
C2 N1 H1D 109.8 . .
N1 N1 H1E 150.4 3_565 .
N1 N1 H1E 90.4 2_665 .
C1 N1 H1E 105.4 . .
C2 N1 H1E 102.2 . .
H1D N1 H1E 105.6 . .
C0 O2 Cr1 127.22(10) 1_455 .
O1 C0 O2 124.97(15) . 1_655
O1 C0 Cr1 157.65(11) . 1_655
O2 C0 Cr1 32.68(7) 1_655 1_655
O1 C0 H0 100.2 . .
O2 C0 H0 125.2 1_655 .
Cr1 C0 H0 98.5 1_655 .

loop_
_geom_bond_atom_site_label_1
_geom_bond_atom_site_label_2
_geom_bond_distance
_geom_bond_site_symmetry_2
Cr1 O2 1.9805(10) 13_566
Cr1 O2 1.9806(10) 14_456
Cr1 O2 1.9806(10) .
Cr1 O2 1.9806(10) 3_565
Cr1 O2 1.9806(10) 2_665
Cr1 O2 1.9806(10) 15_556
Cr1 C0 2.9208(14) 13_666
Cr1 C0 2.9209(14) 15_446
Cr1 C0 2.9209(14) 3_675
Cr1 C0 2.9209(14) 1_455
Cr1 C0 2.9209(14) 14_466
Cr1 C0 2.9209(14) 2_655
Na1 O1 2.4200(11) 18_546
Na1 O1 2.4200(11) 16_656
Na1 O1 2.4201(11) 17_556
Na1 O1 2.4201(11) 3_665
Na1 O1 2.4201(11) .
Na1 O1 2.4201(11) 2_655
O1 C0 1.2321(19) .
C1 N1 1.308(5) .
C1 N1 1.308(5) 3_565
C1 N1 1.308(5) 2_665
C1 H1A 0.9943 .
C1 H1B 0.9092 .
C1 H1C 0.9944 .
C2 N1 1.432(5) 3_565
C2 N1 1.432(5) .
C2 N1 1.432(5) 2_665
C2 H2A 0.9701 .
C2 H2B 0.9356 .
C2 H2C 0.9708 .
N1 N1 1.120(5) 3_565
N1 N1 1.120(5) 2_665
N1 H1D 0.8517 .
N1 H1E 0.9541 .
O2 C0 1.2605(15) 1_455
C0 O2 1.2605(15) 1_655
C0 Cr1 2.9209(14) 1_655
C0 H0 1.0588 .

loop_
_geom_hbond_atom_site_label_D
_geom_hbond_atom_site_label_H
_geom_hbond_atom_site_label_A
_geom_hbond_distance_DH
_geom_hbond_distance_HA
_geom_hbond_distance_DA
_geom_hbond_angle_DHA
_geom_hbond_site_symmetry_A
C0 H0 O1 1.06 2.84 3.4667(18) 118.3 3_665
C0 H0 N1 1.06 2.99 3.950(4) 150.8 6
C1 H1A O1 0.99 2.94 3.836(2) 150.7 15_446
C1 H1A O2 0.99 2.69 3.639(3) 160.6 15_556
C1 H1B O1 0.91 3.12 3.836(2) 136.7 14_466
C1 H1C O1 0.99 2.98 3.836(2) 145.0 13_666
C2 H2A O1 0.97 2.89 3.833(3) 163.2 10_666
C2 H2B O1 0.94 3.10 3.5764(19) 113.7 8_654
C2 H2B O2 0.94 2.89 3.4196(12) 116.8 7_544
C2 H2C O2 0.97 2.73 3.4196(12) 128.5 8_664
N1 H1D O1 0.85 2.41 3.065(4) 134.1 9_564
N1 H1D O2 0.85 2.32 3.099(4) 151.5 9_454
N1 H1E O1 0.95 1.93 2.877(4) 170.2 7_444
N1 H1E O2 0.95 2.83 3.537(4) 131.7 7_544
